data_7707712
loop_
_publ_author_name
'Basak, Dipmalya'
'Mart\'i, Emma Reginc\'os'
'Murrie, Mark'
'Nemec, Ivan'
'Ray, Debashis'

_publ_section_title
;
 Solvent-induced structural transformation from heptanuclear to
 decanuclear [Co-Ln] coordination clusters: trapping of unique
 counteranion and understanding of aggregation pathways.
;
_journal_issue 27
_journal_name_full 'Dalton transactions (Cambridge, England : 2003)'
_journal_page_first 9574
_journal_page_last 9588
_journal_paper_doi 10.1039/d1dt01278a
_journal_volume 50
_journal_year 2021
_chemical_formula_moiety 'C86 H136 Co7 Ho3 N4 O38'
_chemical_formula_sum 'C86 H136 Co7 Ho3 N4 O38'
_chemical_formula_weight 2741.30
_space_group_crystal_system monoclinic
_space_group_IT_number 15
_space_group_name_Hall '-C 2yc'
_space_group_name_H-M_alt 'C 1 2/c 1'
_atom_sites_solution_hydrogens mixed
_audit_creation_method SHELXL-2014/7
_audit_update_record
;
2021-02-07 deposited with the CCDC.	2021-06-07 downloaded from the CCDC.
;
_cell_angle_alpha 90
_cell_angle_beta 108.166(2)
_cell_angle_gamma 90
_cell_formula_units_Z 4
_cell_length_a 18.1767(11)
_cell_length_b 38.392(2)
_cell_length_c 18.6387(10)
_cell_measurement_reflns_used 100001
_cell_measurement_temperature 296(2)
_cell_measurement_theta_max 26.415
_cell_measurement_theta_min 2.296
_cell_volume 12358.5(12)
_computing_cell_refinement 'Bruker SMART'
_computing_data_collection 'Bruker SMART'
_computing_data_reduction 'Bruker SAINT'
_computing_molecular_graphics Diamond
_computing_publication_material 'SHELXL-2014/7 (Sheldrick, 2014)'
_computing_structure_refinement 'SHELXL-2014/7 (Sheldrick, 2014)'
_computing_structure_solution 'SHELXS-2014/7 (Sheldrick, 2014)'
_diffrn_ambient_temperature 296.15
_diffrn_measured_fraction_theta_full 0.999
_diffrn_measured_fraction_theta_max 0.998
_diffrn_measurement_device_type 'CCD area detector'
_diffrn_measurement_method 'phi and omega scans'
_diffrn_radiation_type MoK\a
_diffrn_radiation_wavelength 0.71073
_diffrn_reflns_av_R_equivalents 0.0513
_diffrn_reflns_av_unetI/netI 0.0324
_diffrn_reflns_Laue_measured_fraction_full 0.999
_diffrn_reflns_Laue_measured_fraction_max 0.998
_diffrn_reflns_limit_h_max 22
_diffrn_reflns_limit_h_min -22
_diffrn_reflns_limit_k_max 48
_diffrn_reflns_limit_k_min -48
_diffrn_reflns_limit_l_max 23
_diffrn_reflns_limit_l_min -23
_diffrn_reflns_number 100001
_diffrn_reflns_point_group_measured_fraction_full 0.999
_diffrn_reflns_point_group_measured_fraction_max 0.998
_diffrn_reflns_theta_full 25.242
_diffrn_reflns_theta_max 26.415
_diffrn_reflns_theta_min 2.296
_diffrn_source 'fine-focus sealed tube'
_diffrn_standards_number 0
_exptl_absorpt_coefficient_mu 2.879
_exptl_absorpt_correction_T_max 0.688
_exptl_absorpt_correction_T_min 0.637
_exptl_absorpt_correction_type multi-scan
_exptl_absorpt_process_details 'SADABS (Sheldrick, 1997)'
_exptl_crystal_colour Red
_exptl_crystal_density_diffrn 1.473
_exptl_crystal_description Block
_exptl_crystal_F_000 5496
_exptl_crystal_size_max 0.16
_exptl_crystal_size_mid 0.15
_exptl_crystal_size_min 0.13
_refine_diff_density_max 4.780
_refine_diff_density_min -2.839
_refine_diff_density_rms 0.197
_refine_ls_extinction_coef 0.00015(4)
_refine_ls_extinction_expression Fc^*^=kFc[1+0.001xFc^2^\l^3^/sin(2\q)]^-1/4^
_refine_ls_extinction_method 'SHELXL-2014/7 (Sheldrick 2014)'
_refine_ls_goodness_of_fit_ref 1.090
_refine_ls_hydrogen_treatment mixed
_refine_ls_matrix_type full
_refine_ls_number_parameters 654
_refine_ls_number_reflns 12676
_refine_ls_number_restraints 431
_refine_ls_restrained_S_all 1.090
_refine_ls_R_factor_all 0.1509
_refine_ls_R_factor_gt 0.0912
_refine_ls_shift/su_max 0.001
_refine_ls_shift/su_mean 0.000
_refine_ls_structure_factor_coef Fsqd
_refine_ls_weighting_details 'w=1/[\s^2^(Fo^2^)+(0.0829P)^2^+450.2981P] where P=(Fo^2^+2Fc^2^)/3'
_refine_ls_weighting_scheme calc
_refine_ls_wR_factor_gt 0.2141
_refine_ls_wR_factor_ref 0.2737
_reflns_Friedel_coverage 0.000
_reflns_number_gt 7747
_reflns_number_total 12676
_reflns_threshold_expression 'I > 2\s(I)'
_cod_data_source_file d1dt01278a2.cif
_cod_data_source_block Complex6
_cod_depositor_comments 'Adding full bibliography for 7707708--7707712.cif.'
_cod_original_cell_volume 12358.7(13)
_cod_database_code 7707712
_shelx_shelxl_version_number 2014/7
_shelx_space_group_comment
;
The symmetry employed for this shelxl refinement is uniquely defined
by the following loop, which should always be used as a source of
symmetry information in preference to the above space-group names.
They are only intended as comments.
;
_olex2_submission_special_instructions 'No special instructions were received'

loop_
_space_group_symop_operation_xyz
'x, y, z'
'-x, y, -z+1/2'
'x+1/2, y+1/2, z'
'-x+1/2, y+1/2, -z+1/2'
'-x, -y, -z'
'x, -y, z-1/2'
'-x+1/2, -y+1/2, -z'
'x+1/2, -y+1/2, z-1/2'

loop_
_atom_site_label
_atom_site_type_symbol
_atom_site_fract_x
_atom_site_fract_y
_atom_site_fract_z
_atom_site_U_iso_or_equiv
_atom_site_adp_type
_atom_site_occupancy
_atom_site_site_symmetry_order
_atom_site_calc_flag
_atom_site_refinement_flags_posn
_atom_site_refinement_flags_adp
_atom_site_refinement_flags_occupancy
_atom_site_disorder_assembly
_atom_site_disorder_group
Ho1 Ho 0.62859(4) 0.35666(2) 0.67804(3) 0.0611(2) Uani 1 1 d D . . . .
Ho2 Ho 0.5000 0.26511(3) 0.7500 0.0805(4) Uani 1 2 d DS T P . .
Co3 Co 0.5000 0.39894(6) 0.7500 0.0489(5) Uani 1 2 d S T P . .
Co2 Co 0.59964(10) 0.44323(5) 0.69130(9) 0.0540(4) Uani 1 1 d D . . . .
Co1 Co 0.46041(10) 0.39935(5) 0.58001(9) 0.0564(4) Uani 1 1 d D . . . .
Co4 Co 0.66480(13) 0.29281(5) 0.79694(11) 0.0698(6) Uani 1 1 d D . . . .
O16 O 0.6081(5) 0.4034(2) 0.7568(4) 0.054(2) Uani 1 1 d D . . . .
O15 O 0.4916(5) 0.4349(2) 0.6711(5) 0.0542(19) Uani 1 1 d D . . . .
O2 O 0.5856(5) 0.4110(2) 0.6094(4) 0.057(2) Uani 1 1 d . . . . .
O1 O 0.6022(5) 0.4737(2) 0.7713(5) 0.057(2) Uani 1 1 d . . . . .
O17 O 0.4970(5) 0.3654(2) 0.6694(5) 0.0538(19) Uani 1 1 d D . . . .
O7 O 0.4667(6) 0.3707(3) 0.4902(5) 0.073(3) Uani 1 1 d . . . . .
O4 O 0.6911(5) 0.3401(3) 0.7983(5) 0.065(2) Uani 1 1 d . . . . .
O14 O 0.3423(6) 0.4019(3) 0.5709(6) 0.072(3) Uani 1 1 d . . . . .
O5 O 0.7090(5) 0.4480(3) 0.7139(5) 0.064(2) Uani 1 1 d . . . . .
O9 O 0.7221(6) 0.3181(3) 0.6605(6) 0.075(3) Uani 1 1 d . . . . .
O19 O 0.5829(6) 0.3033(3) 0.8358(5) 0.070(3) Uani 1 1 d D . . . .
O6 O 0.7373(6) 0.3921(3) 0.6979(6) 0.077(3) Uani 1 1 d . . . . .
O10 O 0.7430(6) 0.2791(3) 0.7542(6) 0.079(3) Uani 1 1 d . . . . .
O18 O 0.5864(5) 0.2998(2) 0.7014(5) 0.064(2) Uani 1 1 d D . . . .
O13 O 0.3846(6) 0.4396(3) 0.5057(6) 0.076(3) Uani 1 1 d . . . . .
O8 O 0.5718(6) 0.3409(3) 0.5540(5) 0.074(3) Uani 1 1 d . . . . .
O3 O 0.6335(7) 0.2458(3) 0.7940(7) 0.088(3) Uani 1 1 d . . . . .
N1 N 0.5883(6) 0.4781(3) 0.6191(6) 0.058(3) Uani 1 1 d . . . . .
C19 C 0.5223(8) 0.3493(4) 0.4949(8) 0.064(3) Uani 1 1 d . . . . .
N2 N 0.7380(8) 0.2894(4) 0.8914(7) 0.082(4) Uani 1 1 d . . . . .
C1 C 0.6110(9) 0.5077(4) 0.7705(8) 0.070(4) Uani 1 1 d . . . . .
C7 C 0.5986(8) 0.5107(4) 0.6328(8) 0.067(3) Uani 1 1 d . . . . .
H7 H 0.5969 0.5254 0.5926 0.081 Uiso 1 1 calc R . . . .
C24 C 0.7555(8) 0.4226(4) 0.7115(8) 0.068(3) Uani 1 1 d . . . . .
C8 C 0.5719(9) 0.4643(4) 0.5415(8) 0.067(3) Uani 1 1 d . . . . .
H8A H 0.5954 0.4789 0.5122 0.080 Uiso 1 1 calc R . . . .
H8B H 0.5166 0.4632 0.5162 0.080 Uiso 1 1 calc R . . . .
C9 C 0.6070(8) 0.4280(4) 0.5508(8) 0.064(3) Uani 1 1 d . . . . .
H9A H 0.5875 0.4150 0.5039 0.077 Uiso 1 1 calc R . . . .
H9B H 0.6629 0.4294 0.5640 0.077 Uiso 1 1 calc R . . . .
C34 C 0.7577(9) 0.2931(4) 0.6983(8) 0.072(4) Uani 1 1 d . . . . .
C29 C 0.3298(9) 0.4272(4) 0.5256(9) 0.071(4) Uani 1 1 d . . . . .
C20 C 0.5288(9) 0.3343(4) 0.4226(8) 0.073(4) Uani 1 1 d . . . . .
C6 C 0.6127(10) 0.5262(4) 0.7061(9) 0.080(4) Uani 1 1 d . . . . .
C10 C 0.6794(10) 0.2209(4) 0.8298(10) 0.081(4) Uani 1 1 d . . . . .
O11 O 0.5067(11) 0.2288(5) 0.6584(11) 0.144(6) Uani 1 1 d . . . . .
C16 C 0.7718(10) 0.2599(4) 0.9215(9) 0.077(4) Uani 1 1 d . . . . .
H16A H 0.8135 0.2609 0.9656 0.092 Uiso 1 1 calc R . . . .
C18 C 0.7610(10) 0.3458(4) 0.8539(9) 0.080(4) Uani 1 1 d . . . . .
H18A H 0.7663 0.3702 0.8679 0.096 Uiso 1 1 calc R . . . .
H18B H 0.8036 0.3394 0.8355 0.096 Uiso 1 1 calc R . . . .
C15 C 0.7462(10) 0.2269(4) 0.8883(9) 0.078(4) Uani 1 1 d . . . . .
C17 C 0.7625(10) 0.3238(4) 0.9209(8) 0.079(4) Uani 1 1 d . . . . .
H17A H 0.8143 0.3231 0.9568 0.095 Uiso 1 1 calc R . . . .
H17B H 0.7274 0.3332 0.9461 0.095 Uiso 1 1 calc R . . . .
C25 C 0.8396(10) 0.4343(5) 0.7249(11) 0.093(5) Uani 1 1 d . . . . .
C35 C 0.8224(10) 0.2766(5) 0.6743(10) 0.086(5) Uani 1 1 d . . . . .
C2 C 0.6174(11) 0.5250(5) 0.8378(10) 0.096(5) Uani 1 1 d . . . . .
H2 H 0.6132 0.5130 0.8797 0.115 Uiso 1 1 calc R . . . .
C30 C 0.2492(11) 0.4425(5) 0.4984(11) 0.091(5) Uani 1 1 d . . . . .
C11 C 0.6620(12) 0.1863(5) 0.8032(11) 0.098(5) Uani 1 1 d . . . . .
H11 H 0.6179 0.1817 0.7628 0.118 Uiso 1 1 calc R . . . .
C14 C 0.7964(12) 0.1983(5) 0.9240(11) 0.099(5) Uani 1 1 d . . . . .
H14 H 0.8409 0.2019 0.9646 0.119 Uiso 1 1 calc R . . . .
C23 C 0.5168(13) 0.2949(5) 0.4251(12) 0.114(7) Uani 1 1 d . . . . .
H23A H 0.5556 0.2852 0.4679 0.170 Uiso 1 1 calc GR . . . .
H23B H 0.5207 0.2845 0.3796 0.170 Uiso 1 1 calc GR . . . .
H23C H 0.4664 0.2904 0.4294 0.170 Uiso 1 1 calc GR . . . .
C21 C 0.4704(16) 0.3473(7) 0.3541(12) 0.140(8) Uani 1 1 d . . . . .
H21A H 0.4196 0.3414 0.3557 0.209 Uiso 1 1 calc GR . . . .
H21B H 0.4786 0.3370 0.3104 0.209 Uiso 1 1 calc GR . . . .
H21C H 0.4747 0.3722 0.3516 0.209 Uiso 1 1 calc GR . . . .
C5 C 0.6214(13) 0.5622(6) 0.7096(13) 0.115(7) Uani 1 1 d . . . . .
H5 H 0.6187 0.5747 0.6661 0.138 Uiso 1 1 calc R . . . .
C22 C 0.6111(13) 0.3394(6) 0.4202(13) 0.126(8) Uani 1 1 d . . . . .
H22A H 0.6217 0.3639 0.4191 0.190 Uiso 1 1 calc GR . . . .
H22B H 0.6165 0.3285 0.3758 0.190 Uiso 1 1 calc GR . . . .
H22C H 0.6470 0.3291 0.4642 0.190 Uiso 1 1 calc GR . . . .
O12 O 0.4314(16) 0.2492(7) 0.5527(15) 0.207(9) Uani 1 1 d . . . . .
C12 C 0.7111(16) 0.1592(7) 0.8377(15) 0.131(8) Uani 1 1 d . . . . .
H12 H 0.6992 0.1364 0.8209 0.157 Uiso 1 1 calc R . . . .
C13 C 0.7753(14) 0.1657(6) 0.8950(13) 0.114(7) Uani 1 1 d . . . . .
H13 H 0.8074 0.1471 0.9163 0.137 Uiso 1 1 calc R . . . .
C36 C 0.7875(15) 0.2678(5) 0.5968(11) 0.139(8) Uani 1 1 d . . . . .
H36A H 0.7626 0.2455 0.5931 0.208 Uiso 1 1 calc GR . . . .
H36B H 0.8266 0.2667 0.5721 0.208 Uiso 1 1 calc GR . . . .
H36C H 0.7499 0.2852 0.5729 0.208 Uiso 1 1 calc GR . . . .
C3 C 0.6302(15) 0.5608(7) 0.8412(15) 0.132(8) Uani 1 1 d . . . . .
H3 H 0.6363 0.5723 0.8865 0.158 Uiso 1 1 calc R . . . .
C39 C 0.485(2) 0.2289(9) 0.597(2) 0.153(10) Uani 1 1 d . . . . .
C28 C 0.8920(16) 0.4107(8) 0.7840(17) 0.167(11) Uani 1 1 d . . . . .
H28A H 0.8910 0.3877 0.7637 0.250 Uiso 1 1 calc GR . . . .
H28B H 0.8744 0.4100 0.8274 0.250 Uiso 1 1 calc GR . . . .
H28C H 0.9440 0.4196 0.7983 0.250 Uiso 1 1 calc GR . . . .
C27 C 0.8542(14) 0.4703(7) 0.7524(17) 0.154(10) Uani 1 1 d . . . . .
H27A H 0.8240 0.4860 0.7144 0.230 Uiso 1 1 calc GR . . . .
H27B H 0.9082 0.4756 0.7632 0.230 Uiso 1 1 calc GR . . . .
H27C H 0.8398 0.4729 0.7975 0.230 Uiso 1 1 calc GR . . . .
C4 C 0.6343(15) 0.5799(7) 0.7789(15) 0.136(8) Uani 1 1 d . . . . .
H4 H 0.6452 0.6036 0.7829 0.163 Uiso 1 1 calc R . . . .
C40 C 0.5100(17) 0.1978(8) 0.5495(17) 0.139(9) Uani 1 1 d . . . . .
C41 C 0.4777(17) 0.2009(8) 0.4656(16) 0.157(10) Uani 1 1 d . . . . .
H41A H 0.4221 0.2005 0.4509 0.235 Uiso 1 1 calc GR . . . .
H41B H 0.4957 0.1818 0.4423 0.235 Uiso 1 1 calc GR . . . .
H41C H 0.4944 0.2225 0.4497 0.235 Uiso 1 1 calc GR . . . .
C31 C 0.1921(15) 0.4158(7) 0.4640(16) 0.158(10) Uani 1 1 d . . . . .
H31A H 0.1910 0.4121 0.4127 0.236 Uiso 1 1 calc GR . . . .
H31B H 0.1419 0.4232 0.4648 0.236 Uiso 1 1 calc GR . . . .
H31C H 0.2058 0.3944 0.4917 0.236 Uiso 1 1 calc GR . . . .
C33 C 0.2246(16) 0.4531(8) 0.5696(16) 0.158(10) Uani 1 1 d . . . . .
H33A H 0.2487 0.4377 0.6108 0.237 Uiso 1 1 calc GR . . . .
H33B H 0.1694 0.4516 0.5574 0.237 Uiso 1 1 calc GR . . . .
H33C H 0.2410 0.4766 0.5840 0.237 Uiso 1 1 calc GR . . . .
C38 C 0.8654(17) 0.2498(8) 0.7267(17) 0.170(11) Uani 1 1 d . . . . .
H38A H 0.8331 0.2297 0.7234 0.255 Uiso 1 1 calc GR . . . .
H38B H 0.8807 0.2587 0.7773 0.255 Uiso 1 1 calc GR . . . .
H38C H 0.9106 0.2433 0.7136 0.255 Uiso 1 1 calc GR . . . .
C26 C 0.8554(16) 0.4301(8) 0.6512(16) 0.163(10) Uani 1 1 d . . . . .
H26A H 0.8514 0.4060 0.6372 0.245 Uiso 1 1 calc GR . . . .
H26B H 0.9065 0.4384 0.6561 0.245 Uiso 1 1 calc GR . . . .
H26C H 0.8182 0.4433 0.6130 0.245 Uiso 1 1 calc GR . . . .
C32 C 0.2452(18) 0.4762(8) 0.4599(19) 0.184(12) Uani 1 1 d . . . . .
H32A H 0.1938 0.4855 0.4483 0.277 Uiso 1 1 calc GR . . . .
H32B H 0.2579 0.4730 0.4141 0.277 Uiso 1 1 calc GR . . . .
H32C H 0.2814 0.4921 0.4923 0.277 Uiso 1 1 calc GR . . . .
C42 C 0.488(2) 0.1637(9) 0.581(2) 0.199(14) Uani 1 1 d . . . . .
H42A H 0.4323 0.1622 0.5685 0.299 Uiso 1 1 calc GR . . . .
H42B H 0.5103 0.1634 0.6353 0.299 Uiso 1 1 calc GR . . . .
H42C H 0.5065 0.1441 0.5600 0.299 Uiso 1 1 calc GR . . . .
C43 C 0.600(2) 0.1990(10) 0.576(2) 0.207(15) Uani 1 1 d . . . . .
H43A H 0.6189 0.1864 0.5407 0.311 Uiso 1 1 calc GR . . . .
H43B H 0.6199 0.1886 0.6249 0.311 Uiso 1 1 calc GR . . . .
H43C H 0.6169 0.2228 0.5781 0.311 Uiso 1 1 calc GR . . . .
C37 C 0.8798(19) 0.3054(9) 0.677(2) 0.200(14) Uani 1 1 d . . . . .
H37A H 0.9192 0.2970 0.6570 0.300 Uiso 1 1 calc GR . . . .
H37B H 0.9032 0.3126 0.7284 0.300 Uiso 1 1 calc GR . . . .
H37C H 0.8535 0.3247 0.6475 0.300 Uiso 1 1 calc GR . . . .
H16 H 0.642(5) 0.4087(17) 0.795(3) 0.050 Uiso 1 1 d D . . . .
H15 H 0.472(5) 0.4535(14) 0.671(4) 0.050 Uiso 1 1 d D . . . .
H17 H 0.494(3) 0.3457(11) 0.682(7) 0.050 Uiso 1 1 d D . . . .
H19 H 0.596(3) 0.2940(13) 0.8761(14) 0.050 Uiso 1 1 d D . . . .
H18 H 0.592(5) 0.2837(18) 0.676(3) 0.050 Uiso 1 1 d D . . . .

loop_
_atom_site_aniso_label
_atom_site_aniso_U_11
_atom_site_aniso_U_22
_atom_site_aniso_U_33
_atom_site_aniso_U_23
_atom_site_aniso_U_13
_atom_site_aniso_U_12
Ho1 0.0642(4) 0.0760(5) 0.0517(4) 0.0018(3) 0.0307(3) 0.0109(3)
Ho2 0.0956(8) 0.0699(7) 0.0846(7) 0.000 0.0407(6) 0.000
Co3 0.0538(13) 0.0577(13) 0.0416(11) 0.000 0.0244(10) 0.000
Co2 0.0545(9) 0.0667(11) 0.0463(8) 0.0017(7) 0.0240(7) 0.0019(8)
Co1 0.0609(10) 0.0676(11) 0.0447(9) -0.0023(8) 0.0222(7) 0.0049(8)
Co4 0.0855(14) 0.0738(12) 0.0596(11) 0.0095(9) 0.0365(10) 0.0208(10)
O16 0.052(4) 0.068(5) 0.043(4) -0.005(4) 0.016(3) 0.005(4)
O15 0.054(4) 0.055(4) 0.054(4) -0.004(4) 0.017(4) 0.003(4)
O2 0.062(5) 0.068(5) 0.048(4) 0.009(4) 0.029(4) 0.008(4)
O1 0.059(5) 0.067(5) 0.052(4) 0.001(4) 0.027(4) -0.002(4)
O17 0.059(4) 0.055(4) 0.050(4) 0.003(4) 0.021(4) 0.004(4)
O7 0.079(6) 0.086(6) 0.056(5) -0.008(4) 0.022(4) 0.006(5)
O4 0.066(5) 0.081(5) 0.050(4) 0.001(4) 0.021(4) 0.011(4)
O14 0.068(5) 0.075(6) 0.074(5) -0.001(5) 0.023(4) 0.004(4)
O5 0.057(5) 0.079(5) 0.057(5) 0.003(4) 0.017(4) -0.002(4)
O9 0.081(6) 0.083(6) 0.073(5) 0.010(5) 0.040(5) 0.027(5)
O19 0.086(6) 0.078(5) 0.060(5) 0.017(4) 0.041(4) 0.008(5)
O6 0.060(5) 0.092(6) 0.087(6) -0.003(5) 0.036(5) 0.011(5)
O10 0.090(6) 0.083(6) 0.074(5) 0.011(5) 0.041(5) 0.017(5)
O18 0.074(5) 0.063(5) 0.065(5) -0.003(4) 0.035(4) 0.018(4)
O13 0.067(5) 0.085(6) 0.078(6) 0.006(5) 0.026(5) 0.001(5)
O8 0.082(6) 0.088(6) 0.057(5) 0.001(4) 0.028(4) 0.020(5)
O3 0.096(6) 0.081(6) 0.094(6) 0.016(5) 0.037(5) 0.025(5)
N1 0.058(5) 0.069(6) 0.051(5) 0.002(4) 0.022(4) 0.002(5)
C19 0.068(7) 0.072(7) 0.054(6) -0.006(5) 0.022(5) 0.006(6)
N2 0.089(7) 0.091(7) 0.072(6) 0.005(6) 0.036(6) 0.017(6)
C1 0.078(7) 0.074(7) 0.063(7) 0.006(6) 0.030(6) 0.007(6)
C7 0.067(7) 0.071(7) 0.061(6) 0.014(6) 0.016(5) 0.001(6)
C24 0.052(6) 0.086(8) 0.067(7) 0.001(6) 0.022(5) -0.003(6)
C8 0.076(7) 0.071(7) 0.057(6) 0.004(5) 0.026(5) -0.009(6)
C9 0.063(6) 0.076(7) 0.058(6) 0.003(5) 0.025(5) 0.004(6)
C34 0.079(7) 0.080(7) 0.064(7) -0.002(6) 0.035(6) 0.018(6)
C29 0.065(7) 0.078(7) 0.069(7) 0.002(6) 0.019(6) 0.008(6)
C20 0.081(7) 0.088(8) 0.056(6) -0.010(6) 0.031(6) 0.005(6)
C6 0.094(8) 0.072(7) 0.075(7) 0.003(6) 0.026(6) -0.004(6)
C10 0.089(8) 0.075(7) 0.082(8) 0.011(6) 0.030(7) 0.015(7)
O11 0.146(9) 0.160(10) 0.125(9) -0.029(8) 0.044(7) 0.007(8)
C16 0.082(8) 0.087(8) 0.067(7) 0.008(6) 0.031(6) 0.005(6)
C18 0.083(8) 0.088(8) 0.067(7) -0.012(6) 0.022(6) 0.000(7)
C15 0.081(8) 0.087(8) 0.070(7) 0.015(6) 0.031(6) 0.008(6)
C17 0.089(8) 0.087(8) 0.061(7) 0.007(6) 0.020(6) 0.009(7)
C25 0.076(8) 0.099(9) 0.105(9) 0.004(7) 0.030(7) -0.002(7)
C35 0.079(8) 0.102(9) 0.081(8) 0.008(7) 0.028(6) 0.018(7)
C2 0.117(9) 0.092(9) 0.082(8) -0.006(7) 0.036(7) 0.005(7)
C30 0.082(8) 0.090(8) 0.098(9) 0.007(7) 0.026(7) 0.002(7)
C11 0.107(9) 0.086(8) 0.101(9) 0.011(7) 0.032(7) 0.012(7)
C14 0.106(9) 0.103(9) 0.097(9) 0.011(7) 0.041(7) 0.010(7)
C23 0.135(14) 0.101(12) 0.114(13) -0.031(10) 0.052(11) 0.005(11)
C21 0.171(17) 0.171(16) 0.083(11) -0.017(11) 0.049(12) 0.035(14)
C5 0.131(10) 0.111(10) 0.103(9) -0.002(8) 0.038(8) -0.001(8)
C22 0.144(15) 0.148(15) 0.121(13) -0.025(11) 0.089(12) 0.002(12)
O12 0.221(17) 0.211(16) 0.205(16) 0.004(14) 0.088(14) 0.011(14)
C12 0.140(11) 0.123(11) 0.129(11) 0.008(8) 0.040(9) 0.000(9)
C13 0.121(10) 0.109(10) 0.114(10) 0.011(8) 0.041(8) 0.012(8)
C36 0.199(17) 0.092(11) 0.082(11) -0.029(9) -0.018(11) 0.058(12)
C3 0.152(12) 0.127(11) 0.121(11) 0.002(8) 0.049(9) 0.004(9)
C39 0.151(13) 0.159(13) 0.152(13) 0.002(9) 0.052(9) 0.007(9)
C28 0.129(16) 0.183(18) 0.180(18) 0.025(15) 0.037(14) 0.007(14)
C27 0.108(14) 0.163(17) 0.186(18) 0.002(15) 0.042(13) -0.018(13)
C4 0.157(12) 0.122(11) 0.130(11) 0.003(9) 0.047(9) -0.002(9)
C40 0.143(12) 0.139(12) 0.140(12) -0.012(9) 0.050(9) 0.002(9)
C41 0.172(18) 0.165(17) 0.147(16) -0.006(14) 0.069(14) -0.002(14)
C31 0.122(15) 0.142(16) 0.179(18) -0.021(14) 0.004(13) 0.022(13)
C33 0.141(16) 0.173(17) 0.164(17) -0.018(14) 0.053(14) 0.040(14)
C38 0.164(17) 0.192(18) 0.178(18) 0.024(15) 0.087(14) 0.072(14)
C26 0.144(16) 0.22(2) 0.164(17) 0.008(15) 0.100(14) -0.006(14)
C32 0.154(18) 0.189(19) 0.21(2) 0.034(16) 0.048(15) 0.018(15)
C42 0.22(2) 0.18(2) 0.20(2) 0.000(16) 0.063(16) -0.003(16)
C43 0.20(2) 0.23(2) 0.20(2) -0.016(17) 0.068(16) 0.003(17)
C37 0.168(19) 0.22(2) 0.24(2) -0.016(17) 0.097(16) 0.035(16)

loop_
_atom_type_symbol
_atom_type_description
_atom_type_scat_dispersion_real
_atom_type_scat_dispersion_imag
_atom_type_scat_source
C C 0.0033 0.0016 'International Tables Vol C Tables 4.2.6.8 and 6.1.1.4'
H H 0.0000 0.0000 'International Tables Vol C Tables 4.2.6.8 and 6.1.1.4'
N N 0.0061 0.0033 'International Tables Vol C Tables 4.2.6.8 and 6.1.1.4'
O O 0.0106 0.0060 'International Tables Vol C Tables 4.2.6.8 and 6.1.1.4'
Co Co 0.3494 0.9721 'International Tables Vol C Tables 4.2.6.8 and 6.1.1.4'
Ho Ho -0.2175 4.6783 'International Tables Vol C Tables 4.2.6.8 and 6.1.1.4'

loop_
_geom_angle_atom_site_label_1
_geom_angle_atom_site_label_2
_geom_angle_atom_site_label_3
_geom_angle
_geom_angle_site_symmetry_1
_geom_angle_site_symmetry_3
_geom_angle_publ_flag
Co3 Ho1 Co1 52.03(3) . . ?
Co3 Ho1 H17 44(2) . . ?
Co2 Ho1 Co3 50.87(4) . . ?
Co2 Ho1 Co1 55.93(4) . . ?
Co2 Ho1 H17 89.3(12) . . ?
Co1 Ho1 H17 52.0(13) . . ?
Co4 Ho1 Co3 96.22(4) . . ?
Co4 Ho1 Co2 134.23(5) . . ?
Co4 Ho1 Co1 132.95(5) . . ?
Co4 Ho1 H17 80.9(13) . . ?
O16 Ho1 Co3 33.1(2) . . ?
O16 Ho1 Co2 34.0(2) . . ?
O16 Ho1 Co1 72.0(2) . . ?
O16 Ho1 Co4 100.6(2) . . ?
O16 Ho1 O2 66.4(3) . . ?
O16 Ho1 H17 77(2) . . ?
O2 Ho1 Co3 69.90(18) . . ?
O2 Ho1 Co2 33.8(2) . . ?
O2 Ho1 Co1 39.7(2) . . ?
O2 Ho1 Co4 165.86(18) . . ?
O2 Ho1 H17 90.3(9) . . ?
O17 Ho1 Co3 33.6(2) . . ?
O17 Ho1 Co2 72.0(2) . . ?
O17 Ho1 Co1 35.7(2) . . ?
O17 Ho1 Co4 98.0(2) . . ?
O17 Ho1 O16 66.1(3) . . ?
O17 Ho1 O2 72.1(3) . . ?
O17 Ho1 O18 76.5(3) . . ?
O17 Ho1 H17 18.6(6) . . ?
O4 Ho1 Co3 86.5(2) . . ?
O4 Ho1 Co2 104.1(2) . . ?
O4 Ho1 Co1 138.2(2) . . ?
O4 Ho1 Co4 34.6(3) . . ?
O4 Ho1 O16 74.5(3) . . ?
O4 Ho1 O2 137.5(3) . . ?
O4 Ho1 O17 106.9(3) . . ?
O4 Ho1 O9 78.5(3) . . ?
O4 Ho1 O6 82.4(4) . . ?
O4 Ho1 O18 69.9(3) . . ?
O4 Ho1 O8 148.3(4) . . ?
O4 Ho1 H17 97(2) . . ?
O9 Ho1 Co3 163.4(2) . . ?
O9 Ho1 Co2 139.8(3) . . ?
O9 Ho1 Co1 141.7(3) . . ?
O9 Ho1 Co4 67.4(2) . . ?
O9 Ho1 O16 143.7(3) . . ?
O9 Ho1 O2 126.3(3) . . ?
O9 Ho1 O17 146.8(4) . . ?
O9 Ho1 O18 74.8(3) . . ?
O9 Ho1 H17 130.7(14) . . ?
O6 Ho1 Co3 107.9(2) . . ?
O6 Ho1 Co2 63.8(3) . . ?
O6 Ho1 Co1 112.0(3) . . ?
O6 Ho1 Co4 110.6(3) . . ?
O6 Ho1 O16 75.7(3) . . ?
O6 Ho1 O2 72.6(3) . . ?
O6 Ho1 O17 135.7(3) . . ?
O6 Ho1 O9 77.1(4) . . ?
O6 Ho1 O18 143.7(3) . . ?
O6 Ho1 H17 151.6(19) . . ?
O18 Ho1 Co3 93.7(2) . . ?
O18 Ho1 Co2 144.5(2) . . ?
O18 Ho1 Co1 104.3(2) . . ?
O18 Ho1 Co4 36.3(2) . . ?
O18 Ho1 O16 116.6(3) . . ?
O18 Ho1 O2 143.5(3) . . ?
O18 Ho1 H17 58.0(7) . . ?
O8 Ho1 Co3 111.7(2) . . ?
O8 Ho1 Co2 107.5(3) . . ?
O8 Ho1 Co1 63.0(2) . . ?
O8 Ho1 Co4 115.0(3) . . ?
O8 Ho1 O16 134.4(3) . . ?
O8 Ho1 O2 74.2(3) . . ?
O8 Ho1 O17 80.9(3) . . ?
O8 Ho1 O9 79.2(4) . . ?
O8 Ho1 O6 113.9(4) . . ?
O8 Ho1 O18 82.8(4) . . ?
O8 Ho1 H17 81(3) . . ?
Co4 Ho2 Co4 139.03(8) . 2_656 ?
O19 Ho2 Co4 38.5(2) 2_656 2_656 ?
O19 Ho2 Co4 110.1(2) . 2_656 ?
O19 Ho2 Co4 110.1(2) 2_656 . ?
O19 Ho2 Co4 38.5(2) . . ?
O19 Ho2 O19 102.4(5) 2_656 . ?
O19 Ho2 O18 75.9(3) 2_656 . ?
O19 Ho2 O18 75.8(3) . 2_656 ?
O19 Ho2 O18 63.9(3) 2_656 2_656 ?
O19 Ho2 O18 63.9(3) . . ?
O19 Ho2 O3 66.2(4) 2_656 2_656 ?
O19 Ho2 O3 66.2(4) . . ?
O19 Ho2 O3 141.9(4) . 2_656 ?
O19 Ho2 O3 141.9(4) 2_656 . ?
O18 Ho2 Co4 39.2(2) . . ?
O18 Ho2 Co4 113.1(2) . 2_656 ?
O18 Ho2 Co4 39.2(2) 2_656 2_656 ?
O18 Ho2 Co4 113.1(2) 2_656 . ?
O18 Ho2 O18 113.8(4) . 2_656 ?
O3 Ho2 Co4 176.3(3) 2_656 . ?
O3 Ho2 Co4 176.3(3) . 2_656 ?
O3 Ho2 Co4 38.4(3) 2_656 2_656 ?
O3 Ho2 Co4 38.4(3) . . ?
O3 Ho2 O18 66.4(3) 2_656 2_656 ?
O3 Ho2 O18 66.4(3) . . ?
O3 Ho2 O18 137.2(4) . 2_656 ?
O3 Ho2 O18 137.2(4) 2_656 . ?
O3 Ho2 O3 144.4(6) 2_656 . ?
O11 Ho2 Co4 98.9(5) 2_656 2_656 ?
O11 Ho2 Co4 98.9(5) . . ?
O11 Ho2 Co4 106.4(5) 2_656 . ?
O11 Ho2 Co4 106.4(5) . 2_656 ?
O11 Ho2 O19 137.3(5) 2_656 2_656 ?
O11 Ho2 O19 92.6(6) . 2_656 ?
O11 Ho2 O19 137.3(5) . . ?
O11 Ho2 O19 92.6(6) 2_656 . ?
O11 Ho2 O18 145.0(5) . 2_656 ?
O11 Ho2 O18 145.0(5) 2_656 . ?
O11 Ho2 O18 82.0(5) 2_656 2_656 ?
O11 Ho2 O18 82.0(6) . . ?
O11 Ho2 O3 80.7(6) . 2_656 ?
O11 Ho2 O3 77.3(6) 2_656 2_656 ?
O11 Ho2 O3 77.3(6) . . ?
O11 Ho2 O3 80.7(5) 2_656 . ?
O11 Ho2 O11 103.0(11) . 2_656 ?
Ho1 Co3 Ho1 123.73(7) . 2_656 ?
Co2 Co3 Ho1 63.56(4) . . ?
Co2 Co3 Ho1 172.66(8) 2_656 . ?
Co2 Co3 Ho1 63.56(4) 2_656 2_656 ?
Co2 Co3 Ho1 172.66(8) . 2_656 ?
Co2 Co3 Co2 109.15(10) 2_656 . ?
O16 Co3 Ho1 43.0(2) 2_656 2_656 ?
O16 Co3 Ho1 144.6(3) . 2_656 ?
O16 Co3 Ho1 43.0(2) . . ?
O16 Co3 Ho1 144.6(3) 2_656 . ?
O16 Co3 Co2 40.6(3) 2_656 2_656 ?
O16 Co3 Co2 131.0(3) . 2_656 ?
O16 Co3 Co2 131.0(3) 2_656 . ?
O16 Co3 Co2 40.6(3) . . ?
O16 Co3 O16 169.8(5) 2_656 . ?
O16 Co3 O15 92.7(3) 2_656 . ?
O16 Co3 O15 80.2(3) . . ?
O16 Co3 O15 80.2(3) 2_656 2_656 ?
O16 Co3 O15 92.7(3) . 2_656 ?
O16 Co3 O17 102.9(4) . 2_656 ?
O16 Co3 O17 83.9(3) 2_656 2_656 ?
O16 Co3 O17 102.9(4) 2_656 . ?
O16 Co3 O17 83.9(3) . . ?
O15 Co3 Ho1 135.3(2) 2_656 . ?
O15 Co3 Ho1 86.8(2) 2_656 2_656 ?
O15 Co3 Ho1 135.3(2) . 2_656 ?
O15 Co3 Ho1 86.8(2) . . ?
O15 Co3 Co2 87.7(2) 2_656 . ?
O15 Co3 Co2 40.2(2) . . ?
O15 Co3 Co2 40.2(2) 2_656 2_656 ?
O15 Co3 Co2 87.7(2) . 2_656 ?
O15 Co3 O15 92.0(5) 2_656 . ?
O17 Co3 Ho1 41.7(2) . . ?
O17 Co3 Ho1 97.4(3) . 2_656 ?
O17 Co3 Ho1 41.7(2) 2_656 2_656 ?
O17 Co3 Ho1 97.4(3) 2_656 . ?
O17 Co3 Co2 88.2(2) . . ?
O17 Co3 Co2 142.3(2) 2_656 . ?
O17 Co3 Co2 88.2(2) 2_656 2_656 ?
O17 Co3 Co2 142.3(2) . 2_656 ?
O17 Co3 O15 85.0(3) 2_656 2_656 ?
O17 Co3 O15 175.8(3) 2_656 . ?
O17 Co3 O15 175.8(4) . 2_656 ?
O17 Co3 O15 85.0(3) . . ?
O17 Co3 O17 98.1(5) . 2_656 ?
Co3 Co2 Ho1 65.57(5) . . ?
O16 Co2 Ho1 44.4(2) . . ?
O16 Co2 Co3 40.8(2) . . ?
O15 Co2 Ho1 89.7(3) . . ?
O15 Co2 Co3 42.2(3) . . ?
O15 Co2 O16 82.4(4) . . ?
O15 Co2 O2 82.1(4) . . ?
O2 Co2 Ho1 45.1(2) . . ?
O2 Co2 Co3 88.8(2) . . ?
O2 Co2 O16 87.5(3) . . ?
O1 Co2 Ho1 134.6(3) . . ?
O1 Co2 Co3 86.1(3) . . ?
O1 Co2 O16 90.9(4) . . ?
O1 Co2 O15 91.8(4) . . ?
O1 Co2 O2 173.8(4) . . ?
O1 Co2 O5 89.9(4) . . ?
O5 Co2 Ho1 86.3(3) . . ?
O5 Co2 Co3 134.1(3) . . ?
O5 Co2 O16 93.7(4) . . ?
O5 Co2 O15 175.7(4) . . ?
O5 Co2 O2 96.3(4) . . ?
N1 Co2 Ho1 129.6(3) . . ?
N1 Co2 Co3 138.0(3) . . ?
N1 Co2 O16 173.6(4) . . ?
N1 Co2 O15 95.9(4) . . ?
N1 Co2 O2 86.1(4) . . ?
N1 Co2 O1 95.4(4) . . ?
N1 Co2 O5 87.9(4) . . ?
O15 Co1 Ho1 84.8(2) . . ?
O15 Co1 O2 70.9(3) . . ?
O15 Co1 O13 90.6(4) . . ?
O15 Co1 C29 91.8(4) . . ?
O2 Co1 Ho1 44.9(2) . . ?
O2 Co1 O13 113.6(3) . . ?
O2 Co1 C29 141.6(4) . . ?
O17 Co1 Ho1 42.2(2) . . ?
O17 Co1 O15 79.7(3) . . ?
O17 Co1 O2 83.1(3) . . ?
O17 Co1 O14 99.2(4) . . ?
O17 Co1 O13 157.0(4) . . ?
O17 Co1 C29 128.6(4) . . ?
O7 Co1 Ho1 84.9(3) . . ?
O7 Co1 O15 160.1(4) . . ?
O7 Co1 O2 89.8(4) . . ?
O7 Co1 O17 103.6(4) . . ?
O7 Co1 O14 106.0(4) . . ?
O7 Co1 O13 92.6(4) . . ?
O7 Co1 C29 100.7(5) . . ?
O14 Co1 Ho1 141.2(3) . . ?
O14 Co1 O15 92.6(4) . . ?
O14 Co1 O2 162.8(4) . . ?
O14 Co1 O13 60.1(4) . . ?
O14 Co1 C29 30.1(4) . . ?
O13 Co1 Ho1 158.2(3) . . ?
O13 Co1 C29 30.1(4) . . ?
C29 Co1 Ho1 170.7(4) . . ?
Ho2 Co4 Ho1 95.52(6) . . ?
O4 Co4 Ho1 43.2(3) . . ?
O4 Co4 Ho2 124.5(3) . . ?
O4 Co4 O19 90.9(4) . . ?
O4 Co4 O10 93.0(4) . . ?
O4 Co4 O18 89.4(4) . . ?
O4 Co4 O3 177.3(5) . . ?
O19 Co4 Ho1 94.8(3) . . ?
O19 Co4 Ho2 50.3(3) . . ?
O19 Co4 O10 175.6(5) . . ?
O19 Co4 O18 83.1(4) . . ?
O10 Co4 Ho1 86.7(3) . . ?
O10 Co4 Ho2 125.4(4) . . ?
O10 Co4 O18 94.9(4) . . ?
O18 Co4 Ho1 47.6(3) . . ?
O18 Co4 Ho2 53.3(3) . . ?
O3 Co4 Ho1 135.3(4) . . ?
O3 Co4 Ho2 52.8(3) . . ?
O3 Co4 O19 87.0(5) . . ?
O3 Co4 O10 89.0(5) . . ?
O3 Co4 O18 88.7(5) . . ?
N2 Co4 Ho1 129.6(5) . . ?
N2 Co4 Ho2 127.0(4) . . ?
N2 Co4 O4 87.2(5) . . ?
N2 Co4 O19 94.0(5) . . ?
N2 Co4 O10 88.2(5) . . ?
N2 Co4 O18 175.5(5) . . ?
N2 Co4 O3 94.6(6) . . ?
Ho1 O16 H16 120(8) . . ?
Co3 O16 Ho1 103.8(4) . . ?
Co3 O16 H16 123(8) . . ?
Co2 O16 Ho1 101.6(3) . . ?
Co2 O16 Co3 98.6(4) . . ?
Co2 O16 H16 105(4) . . ?
Co3 O15 Co1 94.9(4) . . ?
Co3 O15 H15 123(8) . . ?
Co2 O15 Co3 97.6(4) . . ?
Co2 O15 Co1 105.6(4) . . ?
Co2 O15 H15 107(8) . . ?
Co1 O15 H15 125(4) . . ?
Co2 O2 Ho1 101.1(3) . . ?
Co2 O2 Co1 101.5(3) . . ?
Co1 O2 Ho1 95.3(3) . . ?
C9 O2 Ho1 132.2(7) . . ?
C9 O2 Co2 108.4(8) . . ?
C9 O2 Co1 114.0(7) . . ?
C1 O1 Co2 125.5(8) . . ?
Ho1 O17 H17 91(3) . . ?
Co3 O17 Ho1 104.7(4) . . ?
Co3 O17 Co1 97.3(4) . . ?
Co3 O17 H17 112(9) . . ?
Co1 O17 Ho1 102.1(3) . . ?
Co1 O17 H17 144(9) . . ?
C19 O7 Co1 122.3(9) . . ?
Co4 O4 Ho1 102.2(4) . . ?
C18 O4 Ho1 139.2(9) . . ?
C18 O4 Co4 109.4(9) . . ?
C29 O14 Co1 93.2(9) . . ?
C24 O5 Co2 124.3(9) . . ?
C34 O9 Ho1 132.6(9) . . ?
Ho2 O19 H19 108(4) . . ?
Co4 O19 Ho2 91.2(4) . . ?
Co4 O19 H19 103(4) . . ?
C24 O6 Ho1 138.9(9) . . ?
C34 O10 Co4 126.8(10) . . ?
Ho1 O18 Ho2 147.5(4) . . ?
Ho1 O18 H18 119(9) . . ?
Ho2 O18 H18 91(9) . . ?
Co4 O18 Ho1 96.2(4) . . ?
Co4 O18 Ho2 87.5(3) . . ?
Co4 O18 H18 104(4) . . ?
C29 O13 Co1 87.0(9) . . ?
C19 O8 Ho1 143.8(9) . . ?
Co4 O3 Ho2 88.8(4) . . ?
C10 O3 Ho2 144.0(11) . . ?
C10 O3 Co4 123.1(12) . . ?
C7 N1 Co2 125.7(9) . . ?
C7 N1 C8 121.2(11) . . ?
C8 N1 Co2 113.0(9) . . ?
O7 C19 C20 117.7(13) . . ?
O8 C19 O7 124.7(12) . . ?
O8 C19 C20 117.5(13) . . ?
C16 N2 Co4 124.3(12) . . ?
C16 N2 C17 124.9(14) . . ?
C17 N2 Co4 110.0(10) . . ?
O1 C1 C6 123.1(14) . . ?
O1 C1 C2 116.1(14) . . ?
C2 C1 C6 120.7(16) . . ?
N1 C7 H7 117.8 . . ?
N1 C7 C6 124.4(13) . . ?
C6 C7 H7 117.8 . . ?
O5 C24 C25 113.6(14) . . ?
O6 C24 O5 126.0(13) . . ?
O6 C24 C25 120.3(14) . . ?
N1 C8 H8A 110.6 . . ?
N1 C8 H8B 110.6 . . ?
N1 C8 C9 105.6(11) . . ?
H8A C8 H8B 108.7 . . ?
C9 C8 H8A 110.6 . . ?
C9 C8 H8B 110.6 . . ?
O2 C9 C8 107.5(10) . . ?
O2 C9 H9A 110.2 . . ?
O2 C9 H9B 110.2 . . ?
C8 C9 H9A 110.2 . . ?
C8 C9 H9B 110.2 . . ?
H9A C9 H9B 108.5 . . ?
O9 C34 O10 125.7(13) . . ?
O9 C34 C35 117.9(13) . . ?
O10 C34 C35 116.3(14) . . ?
O14 C29 Co1 56.7(7) . . ?
O14 C29 C30 118.5(14) . . ?
O13 C29 Co1 62.9(8) . . ?
O13 C29 O14 119.7(14) . . ?
O13 C29 C30 121.8(15) . . ?
C30 C29 Co1 175.0(12) . . ?
C19 C20 C23 107.4(13) . . ?
C19 C20 C22 109.2(14) . . ?
C21 C20 C19 114.1(14) . . ?
C21 C20 C23 107.0(17) . . ?
C21 C20 C22 112.4(17) . . ?
C22 C20 C23 106.3(15) . . ?
C1 C6 C7 124.0(15) . . ?
C5 C6 C1 119.7(17) . . ?
C5 C6 C7 116.1(16) . . ?
O3 C10 C15 123.1(16) . . ?
O3 C10 C11 118.1(17) . . ?
C15 C10 C11 118.7(16) . . ?
C39 O11 Ho2 136(3) . . ?
N2 C16 H16A 119.0 . . ?
N2 C16 C15 122.0(16) . . ?
C15 C16 H16A 119.0 . . ?
O4 C18 H18A 110.1 . . ?
O4 C18 H18B 110.1 . . ?
O4 C18 C17 108.0(14) . . ?
H18A C18 H18B 108.4 . . ?
C17 C18 H18A 110.1 . . ?
C17 C18 H18B 110.1 . . ?
C10 C15 C16 125.7(15) . . ?
C10 C15 C14 120.6(17) . . ?
C16 C15 C14 113.7(16) . . ?
N2 C17 C18 105.8(13) . . ?
N2 C17 H17A 110.6 . . ?
N2 C17 H17B 110.6 . . ?
C18 C17 H17A 110.6 . . ?
C18 C17 H17B 110.6 . . ?
H17A C17 H17B 108.7 . . ?
C28 C25 C24 108.3(17) . . ?
C27 C25 C24 113.1(17) . . ?
C27 C25 C28 108(2) . . ?
C27 C25 C26 111(2) . . ?
C26 C25 C24 106.6(17) . . ?
C26 C25 C28 110(2) . . ?
C36 C35 C34 104.9(16) . . ?
C36 C35 C38 119(2) . . ?
C36 C35 C37 107(2) . . ?
C38 C35 C34 113.5(17) . . ?
C38 C35 C37 106(2) . . ?
C37 C35 C34 105.9(18) . . ?
C1 C2 H2 120.7 . . ?
C3 C2 C1 118.5(19) . . ?
C3 C2 H2 120.7 . . ?
C29 C30 C33 108.5(16) . . ?
C31 C30 C29 110.9(17) . . ?
C31 C30 C33 102(2) . . ?
C31 C30 C32 119(2) . . ?
C32 C30 C29 113.6(19) . . ?
C32 C30 C33 101(2) . . ?
C10 C11 H11 120.1 . . ?
C12 C11 C10 120(2) . . ?
C12 C11 H11 120.1 . . ?
C15 C14 H14 121.6 . . ?
C13 C14 C15 117(2) . . ?
C13 C14 H14 121.6 . . ?
C20 C23 H23A 109.5 . . ?
C20 C23 H23B 109.5 . . ?
C20 C23 H23C 109.5 . . ?
H23A C23 H23B 109.5 . . ?
H23A C23 H23C 109.5 . . ?
H23B C23 H23C 109.5 . . ?
C20 C21 H21A 109.5 . . ?
C20 C21 H21B 109.5 . . ?
C20 C21 H21C 109.5 . . ?
H21A C21 H21B 109.5 . . ?
H21A C21 H21C 109.5 . . ?
H21B C21 H21C 109.5 . . ?
C6 C5 H5 119.9 . . ?
C6 C5 C4 120(2) . . ?
C4 C5 H5 119.9 . . ?
C20 C22 H22A 109.5 . . ?
C20 C22 H22B 109.5 . . ?
C20 C22 H22C 109.5 . . ?
H22A C22 H22B 109.5 . . ?
H22A C22 H22C 109.5 . . ?
H22B C22 H22C 109.5 . . ?
C11 C12 H12 119.9 . . ?
C13 C12 C11 120(3) . . ?
C13 C12 H12 119.9 . . ?
C14 C13 H13 118.2 . . ?
C12 C13 C14 124(2) . . ?
C12 C13 H13 118.2 . . ?
C35 C36 H36A 109.4 . . ?
C35 C36 H36B 109.5 . . ?
C35 C36 H36C 109.4 . . ?
H36A C36 H36B 109.5 . . ?
H36A C36 H36C 109.5 . . ?
H36B C36 H36C 109.5 . . ?
C2 C3 H3 118.9 . . ?
C2 C3 C4 122(2) . . ?
C4 C3 H3 118.9 . . ?
O11 C39 O12 128(4) . . ?
O11 C39 C40 120(3) . . ?
O12 C39 C40 112(3) . . ?
C25 C28 H28A 109.5 . . ?
C25 C28 H28B 109.5 . . ?
C25 C28 H28C 109.5 . . ?
H28A C28 H28B 109.5 . . ?
H28A C28 H28C 109.5 . . ?
H28B C28 H28C 109.5 . . ?
C25 C27 H27A 109.5 . . ?
C25 C27 H27B 109.5 . . ?
C25 C27 H27C 109.5 . . ?
H27A C27 H27B 109.5 . . ?
H27A C27 H27C 109.5 . . ?
H27B C27 H27C 109.5 . . ?
C5 C4 H4 120.9 . . ?
C3 C4 C5 118(2) . . ?
C3 C4 H4 120.9 . . ?
C41 C40 C39 115(3) . . ?
C41 C40 C42 114(3) . . ?
C41 C40 C43 111(3) . . ?
C42 C40 C39 105(2) . . ?
C42 C40 C43 106(3) . . ?
C43 C40 C39 104(3) . . ?
C40 C41 H41A 109.5 . . ?
C40 C41 H41B 109.5 . . ?
C40 C41 H41C 109.5 . . ?
H41A C41 H41B 109.5 . . ?
H41A C41 H41C 109.5 . . ?
H41B C41 H41C 109.5 . . ?
C30 C31 H31A 109.5 . . ?
C30 C31 H31B 109.5 . . ?
C30 C31 H31C 109.5 . . ?
H31A C31 H31B 109.5 . . ?
H31A C31 H31C 109.5 . . ?
H31B C31 H31C 109.5 . . ?
C30 C33 H33A 109.5 . . ?
C30 C33 H33B 109.5 . . ?
C30 C33 H33C 109.5 . . ?
H33A C33 H33B 109.5 . . ?
H33A C33 H33C 109.5 . . ?
H33B C33 H33C 109.5 . . ?
C35 C38 H38A 109.5 . . ?
C35 C38 H38B 109.5 . . ?
C35 C38 H38C 109.5 . . ?
H38A C38 H38B 109.5 . . ?
H38A C38 H38C 109.5 . . ?
H38B C38 H38C 109.5 . . ?
C25 C26 H26A 109.5 . . ?
C25 C26 H26B 109.5 . . ?
C25 C26 H26C 109.5 . . ?
H26A C26 H26B 109.5 . . ?
H26A C26 H26C 109.5 . . ?
H26B C26 H26C 109.5 . . ?
C30 C32 H32A 109.5 . . ?
C30 C32 H32B 109.5 . . ?
C30 C32 H32C 109.5 . . ?
H32A C32 H32B 109.5 . . ?
H32A C32 H32C 109.5 . . ?
H32B C32 H32C 109.5 . . ?
C40 C42 H42A 109.5 . . ?
C40 C42 H42B 109.5 . . ?
C40 C42 H42C 109.5 . . ?
H42A C42 H42B 109.5 . . ?
H42A C42 H42C 109.5 . . ?
H42B C42 H42C 109.5 . . ?
C40 C43 H43A 109.5 . . ?
C40 C43 H43B 109.5 . . ?
C40 C43 H43C 109.5 . . ?
H43A C43 H43B 109.5 . . ?
H43A C43 H43C 109.5 . . ?
H43B C43 H43C 109.5 . . ?
C35 C37 H37A 109.5 . . ?
C35 C37 H37B 109.5 . . ?
C35 C37 H37C 109.5 . . ?
H37A C37 H37B 109.5 . . ?
H37A C37 H37C 109.5 . . ?
H37B C37 H37C 109.5 . . ?

loop_
_geom_bond_atom_site_label_1
_geom_bond_atom_site_label_2
_geom_bond_distance
_geom_bond_site_symmetry_2
_geom_bond_publ_flag
Ho1 Co3 3.4427(12) . ?
Ho1 Co2 3.3859(19) . ?
Ho1 Co1 3.4478(19) . ?
Ho1 Co4 3.232(2) . ?
Ho1 O16 2.420(8) . ?
Ho1 O2 2.445(8) . ?
Ho1 O17 2.370(8) . ?
Ho1 O4 2.265(9) . ?
Ho1 O9 2.352(9) . ?
Ho1 O6 2.331(11) . ?
Ho1 O18 2.399(10) . ?
Ho1 O8 2.299(10) . ?
Ho1 H17 2.51(4) . ?
Ho2 Co4 3.039(2) 2_656 ?
Ho2 Co4 3.039(2) . ?
Ho2 O19 2.340(11) 2_656 ?
Ho2 O19 2.340(11) . ?
Ho2 O18 2.438(10) 2_656 ?
Ho2 O18 2.438(10) . ?
Ho2 O3 2.422(11) 2_656 ?
Ho2 O3 2.422(11) . ?
Ho2 O11 2.237(17) 2_656 ?
Ho2 O11 2.237(17) . ?
Co3 Ho1 3.4428(12) 2_656 ?
Co3 Co2 2.933(2) . ?
Co3 Co2 2.933(2) 2_656 ?
Co3 O16 1.938(8) . ?
Co3 O16 1.938(8) 2_656 ?
Co3 O15 1.988(9) 2_656 ?
Co3 O15 1.988(9) . ?
Co3 O17 1.968(9) . ?
Co3 O17 1.968(9) 2_656 ?
Co2 O16 1.931(9) . ?
Co2 O15 1.909(9) . ?
Co2 O2 1.919(9) . ?
Co2 O1 1.885(9) . ?
Co2 O5 1.908(9) . ?
Co2 N1 1.863(11) . ?
Co1 O15 2.113(8) . ?
Co1 O2 2.214(9) . ?
Co1 O17 2.057(8) . ?
Co1 O7 2.036(9) . ?
Co1 O14 2.103(10) . ?
Co1 O13 2.240(10) . ?
Co1 C29 2.511(15) . ?
Co4 O4 1.877(10) . ?
Co4 O19 1.891(9) . ?
Co4 O10 1.907(10) . ?
Co4 O18 1.922(10) . ?
Co4 O3 1.888(12) . ?
Co4 N2 1.851(14) . ?
O16 H16 0.81(2) . ?
O15 H15 0.80(2) . ?
O2 C9 1.426(14) . ?
O1 C1 1.313(17) . ?
O17 H17 0.80(2) . ?
O7 C19 1.284(16) . ?
O4 C18 1.384(18) . ?
O14 C29 1.260(17) . ?
O5 C24 1.302(17) . ?
O9 C34 1.246(17) . ?
O19 H19 0.80(2) . ?
O6 C24 1.222(18) . ?
O10 C34 1.272(17) . ?
O18 H18 0.81(2) . ?
O13 C29 1.260(17) . ?
O8 C19 1.229(16) . ?
O3 C10 1.307(18) . ?
N1 C7 1.280(17) . ?
N1 C8 1.482(16) . ?
C19 C20 1.505(18) . ?
N2 C16 1.326(19) . ?
N2 C17 1.45(2) . ?
C1 C6 1.40(2) . ?
C1 C2 1.39(2) . ?
C7 H7 0.9300 . ?
C7 C6 1.44(2) . ?
C24 C25 1.54(2) . ?
C8 H8A 0.9700 . ?
C8 H8B 0.9700 . ?
C8 C9 1.519(19) . ?
C9 H9A 0.9700 . ?
C9 H9B 0.9700 . ?
C34 C35 1.52(2) . ?
C29 C30 1.51(2) . ?
C20 C23 1.53(2) . ?
C20 C21 1.47(3) . ?
C20 C22 1.52(2) . ?
C6 C5 1.39(3) . ?
C10 C15 1.38(2) . ?
C10 C11 1.42(2) . ?
O11 C39 1.09(3) . ?
C16 H16A 0.9300 . ?
C16 C15 1.42(2) . ?
C18 H18A 0.9700 . ?
C18 H18B 0.9700 . ?
C18 C17 1.50(2) . ?
C15 C14 1.45(2) . ?
C17 H17A 0.9700 . ?
C17 H17B 0.9700 . ?
C25 C28 1.51(3) . ?
C25 C27 1.47(3) . ?
C25 C26 1.50(3) . ?
C35 C36 1.43(2) . ?
C35 C38 1.47(3) . ?
C35 C37 1.51(4) . ?
C2 H2 0.9300 . ?
C2 C3 1.39(3) . ?
C30 C31 1.46(3) . ?
C30 C33 1.58(3) . ?
C30 C32 1.47(3) . ?
C11 H11 0.9300 . ?
C11 C12 1.39(3) . ?
C14 H14 0.9300 . ?
C14 C13 1.37(3) . ?
C23 H23A 0.9600 . ?
C23 H23B 0.9600 . ?
C23 H23C 0.9600 . ?
C21 H21A 0.9600 . ?
C21 H21B 0.9600 . ?
C21 H21C 0.9600 . ?
C5 H5 0.9300 . ?
C5 C4 1.41(3) . ?
C22 H22A 0.9600 . ?
C22 H22B 0.9600 . ?
C22 H22C 0.9600 . ?
O12 C39 1.32(3) . ?
C12 H12 0.9300 . ?
C12 C13 1.34(3) . ?
C13 H13 0.9300 . ?
C36 H36A 0.9600 . ?
C36 H36B 0.9600 . ?
C36 H36C 0.9600 . ?
C3 H3 0.9300 . ?
C3 C4 1.39(3) . ?
C39 C40 1.63(4) . ?
C28 H28A 0.9600 . ?
C28 H28B 0.9600 . ?
C28 H28C 0.9600 . ?
C27 H27A 0.9600 . ?
C27 H27B 0.9600 . ?
C27 H27C 0.9600 . ?
C4 H4 0.9300 . ?
C40 C41 1.49(3) . ?
C40 C42 1.54(4) . ?
C40 C43 1.56(4) . ?
C41 H41A 0.9600 . ?
C41 H41B 0.9600 . ?
C41 H41C 0.9600 . ?
C31 H31A 0.9600 . ?
C31 H31B 0.9600 . ?
C31 H31C 0.9600 . ?
C33 H33A 0.9600 . ?
C33 H33B 0.9600 . ?
C33 H33C 0.9600 . ?
C38 H38A 0.9600 . ?
C38 H38B 0.9600 . ?
C38 H38C 0.9600 . ?
C26 H26A 0.9600 . ?
C26 H26B 0.9600 . ?
C26 H26C 0.9600 . ?
C32 H32A 0.9600 . ?
C32 H32B 0.9600 . ?
C32 H32C 0.9600 . ?
C42 H42A 0.9600 . ?
C42 H42B 0.9600 . ?
C42 H42C 0.9600 . ?
C43 H43A 0.9600 . ?
C43 H43B 0.9600 . ?
C43 H43C 0.9600 . ?
C37 H37A 0.9600 . ?
C37 H37B 0.9600 . ?
C37 H37C 0.9600 . ?

loop_
_smtbx_masks_void_nr
_smtbx_masks_void_average_x
_smtbx_masks_void_average_y
_smtbx_masks_void_average_z
_smtbx_masks_void_volume
_smtbx_masks_void_count_electrons
_smtbx_masks_void_content
1 0.000 0.500 -0.208 1395.4 65.7 ?
2 0.500 0.000 -0.536 1395.4 65.7 ?
